data_4000902
loop_
_publ_author_name
'Vidjayacoumar, Balamurugan'
'Emslie, David J. H.'
'Blackwell, James M.'
'Clendenning, Scott B.'
'Britten, James F.'

_publ_section_title
;
 Solution Reactions of a Bis(pyrrolylaldiminate)copper(II) Complex with
 Peralkyl Zinc, Aluminum, and Boron Reagents: Investigation of the
 Pathways Responsible for Copper Metal Deposition
;
_journal_issue 17
_journal_name_full 'Chemistry of Materials'
_journal_page_first 4854
_journal_paper_doi 10.1021/cm101443x
_journal_volume 22
_journal_year 2010
_chemical_formula_moiety 'C16 H22 Cu2 N4 C3.5 H4'
_chemical_formula_sum 'C19.5 H26 Cu2 N4'
_chemical_formula_weight 443.52
_chemical_name_systematic
;

 ?

;
_space_group_IT_number 14
_symmetry_cell_setting monoclinic
_symmetry_space_group_name_Hall '-P 2yn'
_symmetry_space_group_name_H-M 'P 1 21/n 1'
_atom_sites_solution_hydrogens geom
_atom_sites_solution_primary direct
_atom_sites_solution_secondary difmap
_audit_creation_method SHELXL-97
_cell_angle_alpha 90.00
_cell_angle_beta 101.282(2)
_cell_angle_gamma 90.00
_cell_formula_units_Z 4
_cell_length_a 9.7348(9)
_cell_length_b 9.0159(9)
_cell_length_c 23.491(2)
_cell_measurement_reflns_used 9646
_cell_measurement_temperature 173(2)
_cell_measurement_theta_max 32.32
_cell_measurement_theta_min 2.43
_cell_volume 2021.9(3)
_computing_cell_refinement 'Bruker SMART'
_computing_data_collection 'Bruker SMART'
_computing_data_reduction 'Bruker SAINT'
_computing_molecular_graphics 'Bruker SHELXTL'
_computing_publication_material 'Bruker SHELXTL'
_computing_structure_refinement 'SHELXL-97 (Sheldrick, 1997)'
_computing_structure_solution 'SHELXS-97 (Sheldrick, 1990)'
_diffrn_ambient_temperature 173(2)
_diffrn_measured_fraction_theta_full 0.999
_diffrn_measured_fraction_theta_max 0.940
_diffrn_measurement_device_type 'CCD area detector'
_diffrn_measurement_method 'phi and omega scans'
_diffrn_radiation_monochromator graphite
_diffrn_radiation_source 'fine-focus sealed tube'
_diffrn_radiation_type MoK\a
_diffrn_radiation_wavelength 0.71073
_diffrn_reflns_av_R_equivalents 0.0280
_diffrn_reflns_av_sigmaI/netI 0.0202
_diffrn_reflns_limit_h_max 12
_diffrn_reflns_limit_h_min -5
_diffrn_reflns_limit_k_max 10
_diffrn_reflns_limit_k_min -11
_diffrn_reflns_limit_l_max 29
_diffrn_reflns_limit_l_min -30
_diffrn_reflns_number 24707
_diffrn_reflns_theta_full 27.50
_diffrn_reflns_theta_max 27.5
_diffrn_reflns_theta_min 1.77
_exptl_absorpt_coefficient_mu 2.113
_exptl_absorpt_correction_T_max 0.8165
_exptl_absorpt_correction_T_min 0.4181
_exptl_absorpt_correction_type empirical
_exptl_absorpt_process_details SADABS
_exptl_crystal_colour colourless
_exptl_crystal_density_diffrn 1.457
_exptl_crystal_density_method 'not measured'
_exptl_crystal_description plate
_exptl_crystal_F_000 916
_exptl_crystal_size_max 0.50
_exptl_crystal_size_mid 0.40
_exptl_crystal_size_min 0.10
_refine_diff_density_max 0.832
_refine_diff_density_min -0.504
_refine_diff_density_rms 0.089
_refine_ls_extinction_method none
_refine_ls_goodness_of_fit_ref 1.068
_refine_ls_hydrogen_treatment refall
_refine_ls_matrix_type full
_refine_ls_number_parameters 247
_refine_ls_number_reflns 4655
_refine_ls_number_restraints 0
_refine_ls_restrained_S_all 1.068
_refine_ls_R_factor_all 0.0360
_refine_ls_R_factor_gt 0.0295
_refine_ls_shift/su_max 0.001
_refine_ls_shift/su_mean 0.000
_refine_ls_structure_factor_coef Fsqd
_refine_ls_weighting_details 'calc w=1/[\s^2^(Fo^2^)+(0.0382P)^2^+1.2206P] where P=(Fo^2^+2Fc^2^)/3'
_refine_ls_weighting_scheme calc
_refine_ls_wR_factor_gt 0.0753
_refine_ls_wR_factor_ref 0.0794
_reflns_number_gt 4009
_reflns_number_total 4655
_reflns_threshold_expression >2sigma(I)
_cod_data_source_file cm101443x_si_003.cif
_cod_data_source_block balacu_0m
_cod_depositor_comments
;
The following automatic conversions were performed:

'_symmetry_cell_setting' value 'Monoclinic' changed to 'monoclinic'
according to /home/saulius/struct/CIF-dictionaries/cif_core.dic
dictionary named 'cif_core.dic' version 2.4.2 from 2011-04-26.

Automatic conversion script
Id: cif_fix_values 1715 2011-07-08 13:25:40Z adriana 
;
_cod_original_sg_symbol_Hall 'p 121/n1'
_cod_original_sg_symbol_H-M P2(1)/n
_cod_original_formula_sum 'C19.50 H26 Cu2 N4'
_cod_database_code 4000902

loop_
_symmetry_equiv_pos_as_xyz
'x, y, z'
'-x+1/2, y+1/2, -z+1/2'
'-x, -y, -z'
'x-1/2, -y-1/2, z-1/2'

loop_
_atom_site_label
_atom_site_type_symbol
_atom_site_fract_x
_atom_site_fract_y
_atom_site_fract_z
_atom_site_U_iso_or_equiv
_atom_site_adp_type
_atom_site_occupancy
_atom_site_symmetry_multiplicity
_atom_site_calc_flag
_atom_site_refinement_flags
_atom_site_disorder_assembly
_atom_site_disorder_group
Cu1 Cu 0.37418(2) 0.19218(3) 0.232558(11) 0.02857(8) Uani 1 1 d . . .
Cu2 Cu 0.49052(2) 0.20663(3) 0.145326(11) 0.03072(8) Uani 1 1 d . . .
N1 N 0.54401(16) 0.13580(19) 0.27911(7) 0.0307(4) Uani 1 1 d . . .
N2 N 0.62338(17) 0.05340(19) 0.16318(8) 0.0325(4) Uani 1 1 d . . .
N11 N 0.37421(19) 0.3626(2) 0.11421(8) 0.0368(4) Uani 1 1 d . . .
N12 N 0.19089(16) 0.25247(19) 0.19904(8) 0.0305(3) Uani 1 1 d . . .
C1 C 0.6792(2) 0.0026(2) 0.21396(9) 0.0339(4) Uani 1 1 d . . .
H1A H 0.7478 -0.0726 0.2146 0.041 Uiso 1 1 calc R . .
C2 C 0.65098(19) 0.0448(2) 0.26901(9) 0.0312(4) Uani 1 1 d . . .
C3 C 0.7386(2) 0.0088(3) 0.32206(10) 0.0403(5) Uani 1 1 d . . .
H3A H 0.8193 -0.0528 0.3274 0.048 Uiso 1 1 calc R . .
C4 C 0.6845(2) 0.0810(3) 0.36537(10) 0.0412(5) Uani 1 1 d . . .
H4A H 0.7213 0.0789 0.4059 0.049 Uiso 1 1 calc R . .
C5 C 0.5664(2) 0.1563(3) 0.33750(9) 0.0359(4) Uani 1 1 d . . .
H5A H 0.5085 0.2150 0.3568 0.043 Uiso 1 1 calc R . .
C6 C 0.6803(2) -0.0051(3) 0.11311(10) 0.0403(5) Uani 1 1 d . . .
H6A H 0.7630 -0.0693 0.1284 0.048 Uiso 1 1 calc R . .
C7 C 0.5713(3) -0.0975(3) 0.07419(12) 0.0536(6) Uani 1 1 d . . .
H7C H 0.5433 -0.1803 0.0965 0.080 Uiso 1 1 calc R . .
H7B H 0.6105 -0.1364 0.0418 0.080 Uiso 1 1 calc R . .
H7A H 0.4893 -0.0360 0.0590 0.080 Uiso 1 1 calc R . .
C8 C 0.7289(3) 0.1251(3) 0.08084(13) 0.0576(7) Uani 1 1 d . . .
H8B H 0.8000 0.1816 0.1074 0.086 Uiso 1 1 calc R . .
H8C H 0.6489 0.1896 0.0659 0.086 Uiso 1 1 calc R . .
H8A H 0.7689 0.0880 0.0484 0.086 Uiso 1 1 calc R . .
C11 C 0.1526(2) 0.3372(2) 0.15429(10) 0.0345(4) Uani 1 1 d . . .
H11A H 0.0566 0.3649 0.1463 0.041 Uiso 1 1 calc R . .
C12 C 0.2350(2) 0.3948(2) 0.11531(10) 0.0372(5) Uani 1 1 d . . .
C13 C 0.1834(3) 0.4970(3) 0.07164(11) 0.0494(6) Uani 1 1 d . . .
H13A H 0.0910 0.5360 0.0628 0.059 Uiso 1 1 calc R . .
C14 C 0.2930(3) 0.5309(3) 0.04356(12) 0.0567(7) Uani 1 1 d . . .
H14A H 0.2906 0.5982 0.0123 0.068 Uiso 1 1 calc R . .
C15 C 0.4064(3) 0.4466(3) 0.07041(11) 0.0491(6) Uani 1 1 d . . .
H15A H 0.4955 0.4474 0.0596 0.059 Uiso 1 1 calc R . .
C16 C 0.0803(2) 0.2051(2) 0.23076(11) 0.0384(5) Uani 1 1 d . . .
H16A H -0.0094 0.2556 0.2131 0.046 Uiso 1 1 calc R . .
C17 C 0.0600(3) 0.0384(3) 0.22348(15) 0.0575(7) Uani 1 1 d . . .
H17C H 0.0345 0.0143 0.1821 0.086 Uiso 1 1 calc R . .
H17B H -0.0148 0.0060 0.2431 0.086 Uiso 1 1 calc R . .
H17A H 0.1474 -0.0124 0.2405 0.086 Uiso 1 1 calc R . .
C18 C 0.1193(3) 0.2490(3) 0.29406(12) 0.0534(6) Uani 1 1 d . . .
H18C H 0.1311 0.3569 0.2971 0.080 Uiso 1 1 calc R . .
H18B H 0.2073 0.2003 0.3119 0.080 Uiso 1 1 calc R . .
H18A H 0.0449 0.2183 0.3142 0.080 Uiso 1 1 calc R . .
C101 C 1.0621(4) -0.0136(5) 0.02965(17) 0.0547(15) Uani 0.50 1 d PG A -1
C102 C 0.9744(4) -0.1365(4) 0.02019(16) 0.0423(14) Uani 0.50 1 d PG A -1
H10A H 0.9952 -0.2221 0.0439 0.051 Uiso 0.50 1 calc PR A -1
C103 C 0.8562(4) -0.1341(5) -0.02396(17) 0.0605(15) Uani 0.50 1 d PG A -1
H10B H 0.7962 -0.2180 -0.0304 0.073 Uiso 0.50 1 calc PR A -1
C104 C 0.8258(5) -0.0088(6) -0.05861(15) 0.074(2) Uani 0.50 1 d PG A -1
H10C H 0.7450 -0.0071 -0.0888 0.089 Uiso 0.50 1 calc PR A -1
C105 C 0.9135(6) 0.1140(5) -0.0491(2) 0.079(2) Uani 0.50 1 d PG A -1
H10D H 0.8928 0.1996 -0.0728 0.095 Uiso 0.50 1 calc PR A -1
C106 C 1.0317(5) 0.1116(4) -0.0050(2) 0.071(3) Uani 0.50 1 d PG A -1
H10E H 1.0917 0.1956 0.0015 0.085 Uiso 0.50 1 calc PR A -1
C107 C 1.1703(5) -0.0543(7) 0.0800(2) 0.148(6) Uani 0.50 1 d PG A -1
H10F H 1.2370 0.0277 0.0895 0.222 Uiso 0.50 1 calc PR A -1
H10G H 1.2199 -0.1431 0.0709 0.222 Uiso 0.50 1 calc PR A -1
H10H H 1.1263 -0.0746 0.1133 0.222 Uiso 0.50 1 calc PR A -1

loop_
_atom_site_aniso_label
_atom_site_aniso_U_11
_atom_site_aniso_U_22
_atom_site_aniso_U_33
_atom_site_aniso_U_23
_atom_site_aniso_U_13
_atom_site_aniso_U_12
Cu1 0.02383(12) 0.03200(14) 0.03020(14) 0.00159(9) 0.00608(9) 0.00363(9)
Cu2 0.02887(13) 0.03405(14) 0.03013(14) 0.00222(10) 0.00794(10) 0.00505(9)
N1 0.0270(8) 0.0341(9) 0.0309(9) 0.0025(7) 0.0054(6) 0.0005(6)
N2 0.0280(8) 0.0366(9) 0.0345(9) -0.0007(7) 0.0101(7) 0.0039(7)
N11 0.0398(9) 0.0367(10) 0.0350(10) 0.0062(8) 0.0101(7) 0.0068(8)
N12 0.0264(8) 0.0281(8) 0.0374(10) -0.0012(7) 0.0070(7) 0.0039(6)
C1 0.0241(9) 0.0369(11) 0.0410(12) 0.0035(9) 0.0076(8) 0.0034(8)
C2 0.0246(9) 0.0344(10) 0.0341(11) 0.0049(8) 0.0046(7) 0.0001(7)
C3 0.0267(10) 0.0492(13) 0.0420(13) 0.0104(10) -0.0001(9) 0.0021(9)
C4 0.0369(11) 0.0516(13) 0.0321(11) 0.0076(10) -0.0010(8) -0.0066(10)
C5 0.0376(11) 0.0399(11) 0.0307(11) 0.0002(9) 0.0079(8) -0.0035(9)
C6 0.0402(11) 0.0457(13) 0.0379(12) -0.0019(10) 0.0147(9) 0.0115(9)
C7 0.0624(16) 0.0562(16) 0.0438(14) -0.0099(12) 0.0144(12) 0.0023(13)
C8 0.0671(17) 0.0575(16) 0.0601(17) -0.0020(13) 0.0418(14) 0.0028(13)
C11 0.0314(10) 0.0301(10) 0.0407(12) -0.0017(9) 0.0038(8) 0.0088(8)
C12 0.0416(11) 0.0330(11) 0.0370(12) 0.0018(9) 0.0074(9) 0.0108(9)
C13 0.0562(14) 0.0472(14) 0.0442(14) 0.0100(11) 0.0088(11) 0.0212(11)
C14 0.0773(18) 0.0512(15) 0.0446(15) 0.0199(12) 0.0192(13) 0.0196(13)
C15 0.0576(14) 0.0503(14) 0.0432(14) 0.0133(11) 0.0196(11) 0.0098(11)
C16 0.0262(9) 0.0371(11) 0.0544(14) 0.0068(10) 0.0139(9) 0.0070(8)
C17 0.0390(12) 0.0407(13) 0.096(2) 0.0060(14) 0.0225(13) -0.0042(10)
C18 0.0510(14) 0.0619(16) 0.0545(16) 0.0068(13) 0.0278(12) 0.0076(12)
C101 0.045(3) 0.066(4) 0.061(4) -0.036(3) 0.029(3) -0.009(3)
C102 0.044(3) 0.046(3) 0.037(3) -0.008(3) 0.007(2) 0.005(3)
C103 0.075(4) 0.068(4) 0.041(3) -0.014(3) 0.016(3) 0.021(3)
C104 0.086(5) 0.089(5) 0.061(5) -0.022(4) 0.048(4) 0.005(4)
C105 0.095(6) 0.100(6) 0.050(4) 0.024(4) 0.035(4) 0.039(5)
C106 0.108(8) 0.027(3) 0.102(7) -0.015(4) 0.078(7) -0.012(3)
C107 0.094(8) 0.246(17) 0.119(10) -0.073(11) 0.058(7) 0.007(10)

loop_
_atom_type_symbol
_atom_type_description
_atom_type_scat_dispersion_real
_atom_type_scat_dispersion_imag
_atom_type_scat_source
C C 0.0033 0.0016 'International Tables Vol C Tables 4.2.6.8 and 6.1.1.4'
H H 0.0000 0.0000 'International Tables Vol C Tables 4.2.6.8 and 6.1.1.4'
N N 0.0061 0.0033 'International Tables Vol C Tables 4.2.6.8 and 6.1.1.4'
Cu Cu 0.3201 1.2651 'International Tables Vol C Tables 4.2.6.8 and 6.1.1.4'

loop_
_geom_angle_atom_site_label_1
_geom_angle_atom_site_label_2
_geom_angle_atom_site_label_3
_geom_angle
N1 Cu1 N12 169.07(8)
N1 Cu1 Cu2 90.17(5)
N12 Cu1 Cu2 100.60(5)
N11 Cu2 N2 168.41(8)
N11 Cu2 Cu1 91.30(6)
N2 Cu2 Cu1 100.29(5)
C5 N1 C2 106.05(17)
C5 N1 Cu1 120.24(14)
C2 N1 Cu1 132.23(14)
C1 N2 C6 116.64(17)
C1 N2 Cu2 127.68(14)
C6 N2 Cu2 115.39(14)
C15 N11 C12 105.48(19)
C15 N11 Cu2 120.27(15)
C12 N11 Cu2 132.04(15)
C11 N12 C16 117.07(17)
C11 N12 Cu1 127.47(14)
C16 N12 Cu1 115.29(13)
N2 C1 C2 128.41(19)
N2 C1 H1A 115.8
C2 C1 H1A 115.8
N1 C2 C3 109.40(19)
N1 C2 C1 126.84(18)
C3 C2 C1 123.53(19)
C4 C3 C2 106.80(19)
C4 C3 H3A 126.6
C2 C3 H3A 126.6
C5 C4 C3 106.3(2)
C5 C4 H4A 126.8
C3 C4 H4A 126.8
N1 C5 C4 111.4(2)
N1 C5 H5A 124.3
C4 C5 H5A 124.3
N2 C6 C7 110.36(18)
N2 C6 C8 108.64(19)
C7 C6 C8 112.0(2)
N2 C6 H6A 108.6
C7 C6 H6A 108.6
C8 C6 H6A 108.6
C6 C7 H7C 109.5
C6 C7 H7B 109.5
H7C C7 H7B 109.5
C6 C7 H7A 109.5
H7C C7 H7A 109.5
H7B C7 H7A 109.5
C6 C8 H8B 109.5
C6 C8 H8C 109.5
H8B C8 H8C 109.5
C6 C8 H8A 109.5
H8B C8 H8A 109.5
H8C C8 H8A 109.5
N12 C11 C12 128.87(19)
N12 C11 H11A 115.6
C12 C11 H11A 115.6
N11 C12 C13 109.6(2)
N11 C12 C11 127.40(19)
C13 C12 C11 123.0(2)
C14 C13 C12 107.1(2)
C14 C13 H13A 126.5
C12 C13 H13A 126.5
C15 C14 C13 106.2(2)
C15 C14 H14A 126.9
C13 C14 H14A 126.9
N11 C15 C14 111.6(2)
N11 C15 H15A 124.2
C14 C15 H15A 124.2
N12 C16 C18 110.48(19)
N12 C16 C17 108.54(18)
C18 C16 C17 111.8(2)
N12 C16 H16A 108.7
C18 C16 H16A 108.7
C17 C16 H16A 108.7
C16 C17 H17C 109.5
C16 C17 H17B 109.5
H17C C17 H17B 109.5
C16 C17 H17A 109.5
H17C C17 H17A 109.5
H17B C17 H17A 109.5
C16 C18 H18C 109.5
C16 C18 H18B 109.5
H18C C18 H18B 109.5
C16 C18 H18A 109.5
H18C C18 H18A 109.5
H18B C18 H18A 109.5
C106 C101 C102 120.0
C106 C101 C107 135.4
C102 C101 C107 104.5
C101 C102 C103 120.0
C101 C102 H10A 120.0
C103 C102 H10A 120.0
C104 C103 C102 120.0
C104 C103 H10B 120.0
C102 C103 H10B 120.0
C105 C104 C103 120.0
C105 C104 H10C 120.0
C103 C104 H10C 120.0
C104 C105 C106 120.0
C104 C105 H10D 120.0
C106 C105 H10D 120.0
C101 C106 C105 120.0
C101 C106 H10E 120.0
C105 C106 H10E 120.0
C101 C107 H10F 109.5
C101 C107 H10G 109.5
H10F C107 H10G 109.5
C101 C107 H10H 109.5
H10F C107 H10H 109.5
H10G C107 H10H 109.5

loop_
_geom_bond_atom_site_label_1
_geom_bond_atom_site_label_2
_geom_bond_distance
Cu1 N1 1.8655(16)
Cu1 N12 1.8840(16)
Cu1 Cu2 2.5312(4)
Cu2 N11 1.8627(18)
Cu2 N2 1.8828(17)
N1 C5 1.359(3)
N1 C2 1.382(2)
N2 C1 1.294(3)
N2 C6 1.491(3)
N11 C15 1.363(3)
N11 C12 1.391(3)
N12 C11 1.294(3)
N12 C16 1.487(3)
C1 C2 1.425(3)
C1 H1A 0.9500
C2 C3 1.404(3)
C3 C4 1.395(3)
C3 H3A 0.9500
C4 C5 1.384(3)
C4 H4A 0.9500
C5 H5A 0.9500
C6 C7 1.508(4)
C6 C8 1.522(4)
C6 H6A 1.0000
C7 H7C 0.9800
C7 H7B 0.9800
C7 H7A 0.9800
C8 H8B 0.9800
C8 H8C 0.9800
C8 H8A 0.9800
C11 C12 1.427(3)
C11 H11A 0.9500
C12 C13 1.397(3)
C13 C14 1.394(4)
C13 H13A 0.9500
C14 C15 1.386(4)
C14 H14A 0.9500
C15 H15A 0.9500
C16 C18 1.514(4)
C16 C17 1.521(3)
C16 H16A 1.0000
C17 H17C 0.9800
C17 H17B 0.9800
C17 H17A 0.9800
C18 H18C 0.9800
C18 H18B 0.9800
C18 H18A 0.9800
C101 C106 1.3897
C101 C102 1.3901
C101 C107 1.4687
C102 C103 1.3903
C102 H10A 0.9500
C103 C104 1.3898
C103 H10B 0.9500
C104 C105 1.3897
C104 H10C 0.9500
C105 C106 1.3900
C105 H10D 0.9500
C106 H10E 0.9500
C107 H10F 0.9800
C107 H10G 0.9800
C107 H10H 0.9800
